data_4065700
loop_
_publ_author_name
'Zhang, Zhengxing'
'Bu, Xiuli'
'Zhang, Jie'
'Liu, Ruiting'
'Zhou, Xigeng'
'Weng, Linhong'

_publ_section_title
;
 Insertion of Ketenimines into the Ln&#x2212;C \s-Bond of
 Organolanthanides: A New Strategy for Synthesis of Lanthanide 1-Azaallyl
 Complexes
;
_journal_issue 9
_journal_name_full Organometallics
_journal_page_first 2111
_journal_paper_doi 10.1021/om100089a
_journal_volume 29
_journal_year 2010
_chemical_formula_sum 'C29 H32 N Y'
_chemical_formula_weight 483.47
_chemical_name_systematic
; 
 ? 
;
_space_group_IT_number 14
_symmetry_cell_setting monoclinic
_symmetry_space_group_name_Hall '-P 2yn'
_symmetry_space_group_name_H-M 'P 1 21/n 1'
_atom_sites_solution_hydrogens geom
_atom_sites_solution_primary direct
_atom_sites_solution_secondary difmap
_audit_creation_method SHELXL-97
_cell_angle_alpha 90.00
_cell_angle_beta 112.204(6)
_cell_angle_gamma 90.00
_cell_formula_units_Z 8
_cell_length_a 20.750(11)
_cell_length_b 10.820(6)
_cell_length_c 23.573(12)
_cell_measurement_reflns_used 967
_cell_measurement_temperature 293(2)
_cell_measurement_theta_max 24.362
_cell_measurement_theta_min 2.507
_cell_volume 4900(5)
_computing_cell_refinement 'Bruker SMART'
_computing_data_collection 'Bruker SMART'
_computing_data_reduction 'Bruker SHELXTL'
_computing_molecular_graphics 'Bruker SHELXTL'
_computing_publication_material 'Bruker SHELXTL'
_computing_structure_refinement 'SHELXL-97 (Sheldrick, 1997)'
_computing_structure_solution 'SHELXS-97 (Sheldrick, 1990)'
_diffrn_ambient_temperature 293(2)
_diffrn_measured_fraction_theta_full 0.998
_diffrn_measured_fraction_theta_max 0.998
_diffrn_measurement_device_type 'CCD area detector'
_diffrn_measurement_method 'phi and omega scans'
_diffrn_radiation_monochromator graphite
_diffrn_radiation_source 'fine-focus sealed tube'
_diffrn_radiation_type MoK\a
_diffrn_radiation_wavelength 0.71073
_diffrn_reflns_av_R_equivalents 0.1115
_diffrn_reflns_av_sigmaI/netI 0.1876
_diffrn_reflns_limit_h_max 24
_diffrn_reflns_limit_h_min -24
_diffrn_reflns_limit_k_max 6
_diffrn_reflns_limit_k_min -12
_diffrn_reflns_limit_l_max 25
_diffrn_reflns_limit_l_min -28
_diffrn_reflns_number 19481
_diffrn_reflns_theta_full 25.01
_diffrn_reflns_theta_max 25.01
_diffrn_reflns_theta_min 1.66
_exptl_absorpt_coefficient_mu 2.396
_exptl_absorpt_correction_T_max 0.7620
_exptl_absorpt_correction_T_min 0.6458
_exptl_absorpt_correction_type multi-scan
_exptl_absorpt_process_details sadabs
_exptl_crystal_colour red
_exptl_crystal_density_diffrn 1.311
_exptl_crystal_density_method 'not measured'
_exptl_crystal_description block
_exptl_crystal_F_000 2016
_exptl_crystal_size_max 0.20
_exptl_crystal_size_mid 0.15
_exptl_crystal_size_min 0.12
_refine_diff_density_max 0.662
_refine_diff_density_min -0.743
_refine_diff_density_rms 0.080
_refine_ls_extinction_method none
_refine_ls_goodness_of_fit_ref 1.018
_refine_ls_hydrogen_treatment constr
_refine_ls_matrix_type full
_refine_ls_number_parameters 559
_refine_ls_number_reflns 8618
_refine_ls_number_restraints 0
_refine_ls_restrained_S_all 1.018
_refine_ls_R_factor_all 0.1638
_refine_ls_R_factor_gt 0.0594
_refine_ls_shift/su_max 0.001
_refine_ls_shift/su_mean 0.000
_refine_ls_structure_factor_coef Fsqd
_refine_ls_weighting_details 'calc w=1/[\s^2^(Fo^2^)+(0.0033P)^2^+0.0000P] where P=(Fo^2^+2Fc^2^)/3'
_refine_ls_weighting_scheme calc
_refine_ls_wR_factor_gt 0.0712
_refine_ls_wR_factor_ref 0.0790
_reflns_number_gt 3382
_reflns_number_total 8618
_reflns_threshold_expression >2sigma(I)
_cod_data_source_file om100089a_si_002.cif
_cod_data_source_block 1-Y
_cod_depositor_comments
;
The following automatic conversions were performed:

'_symmetry_cell_setting' value 'Monoclinic' changed to 'monoclinic'
according to /home/saulius/struct/CIF-dictionaries/cif_core.dic
dictionary named 'cif_core.dic' version 2.4.1 from 2010-06-29.

Automatic conversion script
Id: cif_fix_values 1715 2011-07-08 13:25:40Z adriana 
;
_cod_original_cell_volume 4900(4)
_cod_original_sg_symbol_H-M P2(1)/n
_cod_database_code 4065700

loop_
_symmetry_equiv_pos_as_xyz
'x, y, z'
'-x+1/2, y+1/2, -z+1/2'
'-x, -y, -z'
'x-1/2, -y-1/2, z-1/2'

loop_
_atom_site_label
_atom_site_type_symbol
_atom_site_fract_x
_atom_site_fract_y
_atom_site_fract_z
_atom_site_U_iso_or_equiv
_atom_site_adp_type
_atom_site_occupancy
_atom_site_symmetry_multiplicity
_atom_site_calc_flag
_atom_site_refinement_flags
Y1 Y 0.66113(3) 0.24310(7) 0.12742(2) 0.04242(18) Uani 1 1 d .
N1 N 0.7295(2) 0.3159(4) 0.0767(2) 0.0360(13) Uani 1 1 d .
C1 C 0.6845(3) 0.3035(5) 0.0161(3) 0.0412(18) Uani 1 1 d .
C2 C 0.6412(3) 0.2010(5) 0.0003(3) 0.0328(16) Uani 1 1 d .
C3 C 0.6559(3) 0.0833(5) 0.0348(2) 0.0387(16) Uani 1 1 d .
C4 C 0.6024(3) 0.0184(6) 0.0432(2) 0.0482(18) Uani 1 1 d .
H4A H 0.5595 0.0566 0.0338 0.058 Uiso 1 1 calc R
C5 C 0.6112(4) -0.1008(7) 0.0648(3) 0.068(2) Uani 1 1 d .
H5A H 0.5745 -0.1435 0.0693 0.082 Uiso 1 1 calc R
C6 C 0.6744(5) -0.1550(7) 0.0795(3) 0.081(3) Uani 1 1 d .
H6A H 0.6802 -0.2364 0.0933 0.098 Uiso 1 1 calc R
C7 C 0.7293(4) -0.0942(7) 0.0748(3) 0.072(2) Uani 1 1 d .
H7A H 0.7722 -0.1330 0.0855 0.087 Uiso 1 1 calc R
C8 C 0.7206(4) 0.0252(7) 0.0540(3) 0.060(2) Uani 1 1 d .
H8A H 0.7588 0.0684 0.0526 0.073 Uiso 1 1 calc R
C9 C 0.5815(3) 0.1891(5) -0.0622(3) 0.0353(16) Uani 1 1 d .
C10 C 0.5339(3) 0.2842(5) -0.0874(2) 0.0436(17) Uani 1 1 d .
H10A H 0.5366 0.3564 -0.0652 0.052 Uiso 1 1 calc R
C11 C 0.4822(3) 0.2712(6) -0.1459(3) 0.0552(19) Uani 1 1 d .
H11A H 0.4509 0.3350 -0.1633 0.066 Uiso 1 1 calc R
C12 C 0.4785(3) 0.1618(7) -0.1776(3) 0.065(2) Uani 1 1 d .
H12A H 0.4449 0.1527 -0.2169 0.078 Uiso 1 1 calc R
C13 C 0.5228(4) 0.0686(6) -0.1520(3) 0.059(2) Uani 1 1 d .
H13A H 0.5184 -0.0055 -0.1731 0.070 Uiso 1 1 calc R
C14 C 0.5743(3) 0.0815(5) -0.0952(3) 0.0457(17) Uani 1 1 d .
H14A H 0.6050 0.0165 -0.0786 0.055 Uiso 1 1 calc R
C15 C 0.7901(3) 0.3991(6) 0.0917(2) 0.0404(16) Uani 1 1 d .
C16 C 0.8376(3) 0.3660(6) 0.0578(2) 0.077(2) Uani 1 1 d .
H16A H 0.8485 0.2795 0.0627 0.116 Uiso 1 1 calc R
H16B H 0.8798 0.4133 0.0742 0.116 Uiso 1 1 calc R
H16C H 0.8143 0.3846 0.0150 0.116 Uiso 1 1 calc R
C17 C 0.7724(3) 0.5374(5) 0.0870(3) 0.070(2) Uani 1 1 d .
H17A H 0.7438 0.5548 0.1100 0.104 Uiso 1 1 calc R
H17B H 0.7476 0.5591 0.0448 0.104 Uiso 1 1 calc R
H17C H 0.8145 0.5847 0.1033 0.104 Uiso 1 1 calc R
C18 C 0.8326(3) 0.3794(5) 0.1601(3) 0.066(2) Uani 1 1 d .
H18A H 0.8464 0.2944 0.1673 0.099 Uiso 1 1 calc R
H18B H 0.8047 0.4007 0.1832 0.099 Uiso 1 1 calc R
H18C H 0.8732 0.4310 0.1727 0.099 Uiso 1 1 calc R
C19 C 0.6781(3) 0.4030(5) -0.0315(2) 0.070(2) Uani 1 1 d .
H19A H 0.6952 0.3715 -0.0612 0.105 Uiso 1 1 calc R
H19B H 0.7048 0.4740 -0.0116 0.105 Uiso 1 1 calc R
H19C H 0.6301 0.4261 -0.0516 0.105 Uiso 1 1 calc R
C20 C 0.5357(4) 0.3378(9) 0.0626(3) 0.072(2) Uani 1 1 d .
H20A H 0.5122 0.3052 0.0237 0.086 Uiso 1 1 calc R
C21 C 0.5312(4) 0.2947(8) 0.1170(5) 0.089(3) Uani 1 1 d .
H21A H 0.5048 0.2286 0.1213 0.107 Uiso 1 1 calc R
C22 C 0.5735(5) 0.3697(10) 0.1621(3) 0.086(3) Uani 1 1 d .
H22A H 0.5798 0.3649 0.2033 0.103 Uiso 1 1 calc R
C23 C 0.6053(4) 0.4534(8) 0.1375(5) 0.091(3) Uani 1 1 d .
H23A H 0.6382 0.5119 0.1593 0.109 Uiso 1 1 calc R
C24 C 0.5806(5) 0.4360(7) 0.0763(5) 0.077(3) Uani 1 1 d .
H24A H 0.5921 0.4826 0.0484 0.093 Uiso 1 1 calc R
C25 C 0.6629(4) 0.1191(9) 0.2265(3) 0.075(2) Uani 1 1 d .
H25A H 0.6192 0.1038 0.2274 0.090 Uiso 1 1 calc R
C26 C 0.7033(5) 0.2198(7) 0.2504(3) 0.068(2) Uani 1 1 d .
H26A H 0.6927 0.2858 0.2706 0.082 Uiso 1 1 calc R
C27 C 0.7637(4) 0.2046(8) 0.2388(3) 0.076(3) Uani 1 1 d .
H27A H 0.8009 0.2596 0.2506 0.091 Uiso 1 1 calc R
C28 C 0.7604(5) 0.0968(10) 0.2075(3) 0.079(3) Uani 1 1 d .
H28A H 0.7936 0.0658 0.1936 0.095 Uiso 1 1 calc R
C29 C 0.6976(5) 0.0442(6) 0.2008(3) 0.065(2) Uani 1 1 d .
H29A H 0.6813 -0.0310 0.1817 0.078 Uiso 1 1 calc R
Y2 Y 0.42972(3) 0.26166(6) 0.34490(2) 0.0485(2) Uani 1 1 d .
N2 N 0.4424(3) 0.4569(4) 0.3104(2) 0.0403(14) Uani 1 1 d .
C30 C 0.3998(3) 0.4499(5) 0.2514(3) 0.0388(17) Uani 1 1 d .
C31 C 0.3385(3) 0.3847(5) 0.2358(3) 0.0389(16) Uani 1 1 d .
C32 C 0.3024(3) 0.3638(6) 0.2792(2) 0.0364(16) Uani 1 1 d .
C33 C 0.2726(3) 0.2504(6) 0.2823(2) 0.0450(14) Uani 1 1 d .
H33A H 0.2822 0.1826 0.2625 0.054 Uiso 1 1 calc R
C34 C 0.2293(3) 0.2355(8) 0.3139(3) 0.074(2) Uani 1 1 d .
H34A H 0.2103 0.1587 0.3161 0.089 Uiso 1 1 calc R
C35 C 0.2147(4) 0.3369(8) 0.3423(3) 0.085(3) Uani 1 1 d .
H35A H 0.1829 0.3297 0.3612 0.103 Uiso 1 1 calc R
C36 C 0.2461(4) 0.4474(7) 0.3430(3) 0.075(2) Uani 1 1 d .
H36A H 0.2374 0.5141 0.3639 0.090 Uiso 1 1 calc R
C37 C 0.2907(3) 0.4604(6) 0.3129(3) 0.0506(19) Uani 1 1 d .
H37A H 0.3135 0.5353 0.3151 0.061 Uiso 1 1 calc R
C38 C 0.2959(4) 0.3421(6) 0.1718(3) 0.0516(18) Uani 1 1 d .
C39 C 0.3273(3) 0.2929(5) 0.1325(3) 0.066(2) Uani 1 1 d .
H39A H 0.3754 0.2839 0.1462 0.079 Uiso 1 1 calc R
C40 C 0.2849(5) 0.2581(8) 0.0730(3) 0.090(2) Uani 1 1 d .
H40A H 0.3055 0.2316 0.0463 0.108 Uiso 1 1 calc R
C41 C 0.2148(5) 0.2619(9) 0.0532(3) 0.102(3) Uani 1 1 d .
H41A H 0.1875 0.2321 0.0145 0.122 Uiso 1 1 calc R
C42 C 0.1841(4) 0.3099(8) 0.0905(4) 0.105(3) Uani 1 1 d .
H42A H 0.1360 0.3181 0.0760 0.126 Uiso 1 1 calc R
C43 C 0.2246(4) 0.3468(6) 0.1500(3) 0.068(2) Uani 1 1 d .
H43A H 0.2028 0.3751 0.1755 0.082 Uiso 1 1 calc R
C44 C 0.4975(4) 0.5527(6) 0.3314(3) 0.060(2) Uani 1 1 d .
C45 C 0.4674(4) 0.6814(6) 0.3222(3) 0.106(3) Uani 1 1 d .
H45A H 0.4444 0.6976 0.2792 0.159 Uiso 1 1 calc R
H45B H 0.5041 0.7404 0.3399 0.159 Uiso 1 1 calc R
H45C H 0.4345 0.6882 0.3418 0.159 Uiso 1 1 calc R
C46 C 0.5555(3) 0.5412(6) 0.3062(3) 0.079(2) Uani 1 1 d .
H46A H 0.5363 0.5536 0.2627 0.118 Uiso 1 1 calc R
H46B H 0.5759 0.4604 0.3152 0.118 Uiso 1 1 calc R
H46C H 0.5906 0.6025 0.3251 0.118 Uiso 1 1 calc R
C47 C 0.5356(3) 0.5344(7) 0.4017(3) 0.123(3) Uani 1 1 d .
H47A H 0.5566 0.4539 0.4097 0.184 Uiso 1 1 calc R
H47B H 0.5026 0.5415 0.4212 0.184 Uiso 1 1 calc R
H47C H 0.5709 0.5964 0.4177 0.184 Uiso 1 1 calc R
C48 C 0.4164(3) 0.5101(5) 0.1993(2) 0.0556(19) Uani 1 1 d .
H48A H 0.3853 0.5781 0.1825 0.083 Uiso 1 1 calc R
H48B H 0.4108 0.4501 0.1678 0.083 Uiso 1 1 calc R
H48C H 0.4635 0.5396 0.2151 0.083 Uiso 1 1 calc R
C49 C 0.4159(10) 0.1395(11) 0.4378(5) 0.125(5) Uani 1 1 d .
H49A H 0.3959 0.0616 0.4278 0.150 Uiso 1 1 calc R
C50 C 0.4867(7) 0.1705(17) 0.4601(4) 0.121(4) Uani 1 1 d .
H50A H 0.5234 0.1146 0.4697 0.145 Uiso 1 1 calc R
C51 C 0.4933(6) 0.2976(15) 0.4652(4) 0.094(3) Uani 1 1 d .
H51A H 0.5350 0.3410 0.4770 0.113 Uiso 1 1 calc R
C52 C 0.4293(9) 0.3493(11) 0.4505(4) 0.102(4) Uani 1 1 d .
H52A H 0.4193 0.4330 0.4513 0.123 Uiso 1 1 calc R
C53 C 0.3822(5) 0.2531(18) 0.4341(3) 0.110(4) Uani 1 1 d .
H53A H 0.3343 0.2625 0.4222 0.132 Uiso 1 1 calc R
C54 C 0.4345(7) 0.0358(8) 0.3023(7) 0.112(5) Uani 1 1 d .
H54A H 0.4033 -0.0208 0.3072 0.135 Uiso 1 1 calc R
C55 C 0.4225(5) 0.1116(10) 0.2533(4) 0.079(3) Uani 1 1 d .
H55A H 0.3819 0.1152 0.2183 0.095 Uiso 1 1 calc R
C56 C 0.4809(7) 0.1815(7) 0.2648(5) 0.089(3) Uani 1 1 d .
H56A H 0.4869 0.2404 0.2384 0.107 Uiso 1 1 calc R
C57 C 0.5295(5) 0.1510(11) 0.3214(6) 0.108(4) Uani 1 1 d .
H57A H 0.5732 0.1863 0.3412 0.130 Uiso 1 1 calc R
C58 C 0.4998(8) 0.0576(11) 0.3425(5) 0.112(5) Uani 1 1 d .
H58A H 0.5215 0.0153 0.3791 0.134 Uiso 1 1 calc R

loop_
_atom_site_aniso_label
_atom_site_aniso_U_11
_atom_site_aniso_U_22
_atom_site_aniso_U_33
_atom_site_aniso_U_23
_atom_site_aniso_U_13
_atom_site_aniso_U_12
Y1 0.0507(4) 0.0425(4) 0.0384(3) 0.0017(4) 0.0218(3) 0.0021(4)
N1 0.034(3) 0.039(3) 0.034(3) 0.000(2) 0.011(3) 0.004(2)
C1 0.038(5) 0.040(4) 0.054(4) 0.010(4) 0.028(4) -0.002(3)
C2 0.032(4) 0.039(4) 0.036(4) 0.003(3) 0.023(3) 0.000(3)
C3 0.051(5) 0.029(4) 0.033(4) -0.005(3) 0.012(4) -0.004(4)
C4 0.068(5) 0.038(5) 0.038(4) -0.004(3) 0.019(4) -0.011(4)
C5 0.107(7) 0.041(5) 0.061(5) 0.006(4) 0.036(5) -0.031(5)
C6 0.147(10) 0.044(6) 0.044(5) 0.006(4) 0.026(6) 0.005(6)
C7 0.089(7) 0.050(6) 0.071(6) -0.012(5) 0.023(5) 0.026(5)
C8 0.069(6) 0.050(5) 0.061(5) -0.012(4) 0.023(5) 0.006(4)
C9 0.040(4) 0.036(4) 0.034(4) 0.002(3) 0.018(3) -0.007(3)
C10 0.052(4) 0.035(5) 0.037(4) 0.000(3) 0.008(3) -0.003(3)
C11 0.049(4) 0.060(6) 0.051(4) 0.007(4) 0.013(4) -0.001(4)
C12 0.069(6) 0.089(7) 0.033(5) -0.005(5) 0.016(4) -0.015(5)
C13 0.078(6) 0.055(5) 0.044(5) -0.004(4) 0.025(4) 0.005(4)
C14 0.051(5) 0.034(4) 0.045(4) 0.002(4) 0.011(4) 0.012(3)
C15 0.039(4) 0.049(5) 0.027(4) -0.006(3) 0.005(3) -0.011(4)
C16 0.051(5) 0.137(7) 0.049(4) -0.017(5) 0.025(4) -0.013(5)
C17 0.076(6) 0.047(5) 0.064(5) 0.004(4) 0.002(4) -0.015(4)
C18 0.063(5) 0.054(5) 0.080(5) -0.013(4) 0.025(4) -0.017(4)
C19 0.073(6) 0.082(6) 0.043(4) 0.018(4) 0.008(4) -0.026(4)
C20 0.048(6) 0.100(7) 0.058(6) -0.011(6) 0.009(5) 0.037(5)
C21 0.058(6) 0.120(9) 0.105(7) 0.014(7) 0.048(6) 0.005(5)
C22 0.085(8) 0.134(9) 0.042(5) 0.008(6) 0.029(6) 0.048(6)
C23 0.099(8) 0.081(8) 0.094(8) -0.031(6) 0.037(7) 0.037(6)
C24 0.093(8) 0.050(6) 0.097(8) 0.029(5) 0.045(6) 0.033(5)
C25 0.075(7) 0.093(7) 0.058(6) 0.029(5) 0.026(5) -0.014(6)
C26 0.109(7) 0.062(7) 0.026(4) 0.002(4) 0.018(4) 0.015(6)
C27 0.056(6) 0.117(9) 0.047(5) 0.042(5) 0.009(4) -0.011(5)
C28 0.088(8) 0.107(8) 0.045(5) 0.024(5) 0.029(5) 0.053(6)
C29 0.114(8) 0.029(5) 0.044(5) -0.003(4) 0.021(5) -0.003(5)
Y2 0.0491(4) 0.0496(5) 0.0488(4) 0.0048(5) 0.0210(3) 0.0053(4)
N2 0.048(4) 0.037(3) 0.041(3) -0.003(3) 0.022(3) -0.011(3)
C30 0.047(5) 0.027(4) 0.052(5) 0.006(4) 0.030(4) 0.011(4)
C31 0.036(4) 0.035(4) 0.038(4) -0.001(3) 0.006(4) 0.003(3)
C32 0.026(4) 0.048(5) 0.032(4) 0.005(3) 0.007(3) 0.001(3)
C33 0.040(4) 0.043(4) 0.057(4) -0.001(4) 0.025(3) -0.002(4)
C34 0.042(4) 0.105(7) 0.081(5) 0.014(6) 0.029(4) -0.022(5)
C35 0.070(6) 0.126(8) 0.088(6) 0.003(6) 0.061(5) 0.017(6)
C36 0.088(7) 0.059(6) 0.086(6) -0.001(5) 0.043(5) 0.004(5)
C37 0.052(5) 0.046(5) 0.065(5) 0.005(4) 0.036(4) 0.007(4)
C38 0.055(5) 0.060(5) 0.037(4) 0.011(4) 0.014(4) 0.002(4)
C39 0.078(5) 0.069(6) 0.051(5) 0.002(4) 0.025(4) -0.003(4)
C40 0.123(7) 0.103(6) 0.047(5) -0.016(6) 0.034(5) -0.027(8)
C41 0.105(7) 0.124(7) 0.045(5) -0.032(6) -0.006(5) -0.029(9)
C42 0.061(6) 0.138(9) 0.091(7) 0.005(6) 0.001(6) 0.001(5)
C43 0.051(5) 0.093(6) 0.047(5) -0.004(4) 0.002(4) 0.005(4)
C44 0.079(6) 0.046(5) 0.057(5) -0.007(4) 0.029(5) -0.011(4)
C45 0.106(7) 0.070(6) 0.144(8) -0.032(6) 0.049(6) -0.018(5)
C46 0.056(5) 0.096(6) 0.091(6) -0.003(5) 0.036(5) -0.018(4)
C47 0.124(8) 0.170(9) 0.049(5) -0.020(6) 0.003(5) -0.093(7)
C48 0.059(5) 0.055(5) 0.058(5) 0.005(4) 0.028(4) -0.014(4)
C49 0.208(18) 0.078(9) 0.084(9) 0.020(7) 0.049(10) -0.042(10)
C50 0.132(12) 0.145(13) 0.057(7) 0.033(8) 0.002(8) 0.010(11)
C51 0.100(10) 0.128(10) 0.041(5) 0.019(6) 0.011(6) -0.020(9)
C52 0.128(10) 0.146(13) 0.033(6) 0.004(6) 0.030(7) 0.052(11)
C53 0.098(8) 0.203(14) 0.036(5) -0.012(9) 0.033(5) -0.062(12)
C54 0.170(14) 0.031(6) 0.192(15) 0.020(8) 0.132(12) 0.039(8)
C55 0.079(8) 0.061(7) 0.120(9) -0.032(7) 0.062(6) 0.011(6)
C56 0.105(8) 0.067(6) 0.148(10) -0.034(7) 0.107(8) -0.003(7)
C57 0.050(7) 0.122(10) 0.144(11) -0.038(9) 0.027(8) 0.019(7)
C58 0.137(12) 0.092(10) 0.105(9) 0.028(8) 0.044(9) 0.074(9)

loop_
_atom_type_symbol
_atom_type_description
_atom_type_scat_dispersion_real
_atom_type_scat_dispersion_imag
_atom_type_scat_source
C C 0.0033 0.0016 'International Tables Vol C Tables 4.2.6.8 and 6.1.1.4'
H H 0.0000 0.0000 'International Tables Vol C Tables 4.2.6.8 and 6.1.1.4'
N N 0.0061 0.0033 'International Tables Vol C Tables 4.2.6.8 and 6.1.1.4'
Y Y -2.7962 3.5667 'International Tables Vol C Tables 4.2.6.8 and 6.1.1.4'

loop_
_geom_angle_atom_site_label_1
_geom_angle_atom_site_label_2
_geom_angle_atom_site_label_3
_geom_angle
N1 Y1 C23 97.5(3)
N1 Y1 C22 127.7(3)
C23 Y1 C22 30.3(2)
N1 Y1 C24 84.3(2)
C23 Y1 C24 29.68(19)
C22 Y1 C24 49.1(2)
N1 Y1 C21 132.5(2)
C23 Y1 C21 50.0(3)
C22 Y1 C21 29.7(2)
C24 Y1 C21 49.9(2)
N1 Y1 C20 103.2(3)
C23 Y1 C20 49.3(2)
C22 Y1 C20 48.9(2)
C24 Y1 C20 29.74(19)
C21 Y1 C20 30.37(18)
N1 Y1 C25 144.3(2)
C23 Y1 C25 102.6(3)
C22 Y1 C25 77.0(3)
C24 Y1 C25 125.9(3)
C21 Y1 C25 82.3(3)
C20 Y1 C25 112.3(3)
N1 Y1 C29 121.8(3)
C23 Y1 C29 131.9(3)
C22 Y1 C29 106.0(3)
C24 Y1 C29 153.7(3)
C21 Y1 C29 104.8(3)
C20 Y1 C29 130.7(3)
C25 Y1 C29 29.56(18)
N1 Y1 C26 124.9(3)
C23 Y1 C26 87.6(3)
C22 Y1 C26 72.4(2)
C24 Y1 C26 116.9(3)
C21 Y1 C26 91.4(3)
C20 Y1 C26 120.0(3)
C25 Y1 C26 29.26(17)
C29 Y1 C26 48.4(2)
N1 Y1 C28 96.0(2)
C23 Y1 C28 133.8(3)
C22 Y1 C28 121.2(2)
C24 Y1 C28 162.5(3)
C21 Y1 C28 131.3(3)
C20 Y1 C28 160.0(3)
C25 Y1 C28 49.2(2)
C29 Y1 C28 29.50(18)
C26 Y1 C28 49.3(2)
N1 Y1 C27 98.2(2)
C23 Y1 C27 105.0(3)
C22 Y1 C27 99.2(3)
C24 Y1 C27 133.4(3)
C21 Y1 C27 121.1(3)
C20 Y1 C27 148.1(3)
C25 Y1 C27 48.2(2)
C29 Y1 C27 47.7(2)
C26 Y1 C27 29.68(17)
C28 Y1 C27 29.19(18)
N1 Y1 C3 69.66(17)
C23 Y1 C3 137.3(3)
C22 Y1 C3 138.2(3)
C24 Y1 C3 107.7(3)
C21 Y1 C3 108.8(3)
C20 Y1 C3 92.8(2)
C25 Y1 C3 111.1(3)
C29 Y1 C3 85.7(2)
C26 Y1 C3 133.7(2)
C28 Y1 C3 88.7(2)
C27 Y1 C3 116.9(3)
N1 Y1 C2 52.80(15)
C23 Y1 C2 109.7(3)
C22 Y1 C2 123.71(19)
C24 Y1 C2 80.5(2)
C21 Y1 C2 101.1(3)
C20 Y1 C2 75.03(19)
C25 Y1 C2 140.4(3)
C29 Y1 C2 115.8(2)
C26 Y1 C2 162.60(19)
C28 Y1 C2 113.6(2)
C27 Y1 C2 136.7(3)
C3 Y1 C2 30.18(14)
N1 Y1 C1 27.81(14)
C23 Y1 C1 96.8(3)
C22 Y1 C1 122.0(2)
C24 Y1 C1 72.9(2)
C21 Y1 C1 112.0(2)
C20 Y1 C1 81.8(2)
C25 Y1 C1 160.6(3)
C29 Y1 C1 131.0(2)
C26 Y1 C1 152.7(3)
C28 Y1 C1 114.54(19)
C27 Y1 C1 124.6(2)
C3 Y1 C1 52.97(17)
C2 Y1 C1 27.56(13)
C1 N1 C15 119.1(4)
C1 N1 Y1 101.2(3)
C15 N1 Y1 135.9(3)
C2 C1 N1 118.0(5)
C2 C1 C19 120.0(6)
N1 C1 C19 121.8(5)
C2 C1 Y1 75.6(3)
N1 C1 Y1 51.0(3)
C19 C1 Y1 145.3(4)
C1 C2 C3 124.2(5)
C1 C2 C9 122.2(5)
C3 C2 C9 112.3(5)
C1 C2 Y1 76.8(4)
C3 C2 Y1 69.4(3)
C9 C2 Y1 139.0(4)
C4 C3 C8 116.7(6)
C4 C3 C2 120.3(6)
C8 C3 C2 122.6(6)
C4 C3 Y1 90.0(4)
C8 C3 Y1 106.3(4)
C2 C3 Y1 80.5(3)
C5 C4 C3 121.9(7)
C5 C4 H4A 119.1
C3 C4 H4A 119.1
C6 C5 C4 118.7(7)
C6 C5 H5A 120.7
C4 C5 H5A 120.7
C7 C6 C5 122.0(8)
C7 C6 H6A 119.0
C5 C6 H6A 119.0
C6 C7 C8 119.2(8)
C6 C7 H7A 120.4
C8 C7 H7A 120.4
C7 C8 C3 121.4(7)
C7 C8 H8A 119.3
C3 C8 H8A 119.3
C14 C9 C10 118.4(5)
C14 C9 C2 119.4(5)
C10 C9 C2 122.2(5)
C9 C10 C11 120.1(5)
C9 C10 H10A 119.9
C11 C10 H10A 119.9
C12 C11 C10 118.9(6)
C12 C11 H11A 120.6
C10 C11 H11A 120.6
C13 C12 C11 120.6(7)
C13 C12 H12A 119.7
C11 C12 H12A 119.7
C12 C13 C14 120.8(6)
C12 C13 H13A 119.6
C14 C13 H13A 119.6
C13 C14 C9 121.1(6)
C13 C14 H14A 119.4
C9 C14 H14A 119.4
N1 C15 C16 113.1(5)
N1 C15 C18 105.5(5)
C16 C15 C18 106.9(5)
N1 C15 C17 114.7(5)
C16 C15 C17 112.0(5)
C18 C15 C17 103.8(5)
C15 C16 H16A 109.5
C15 C16 H16B 109.5
H16A C16 H16B 109.5
C15 C16 H16C 109.5
H16A C16 H16C 109.5
H16B C16 H16C 109.5
C15 C17 H17A 109.5
C15 C17 H17B 109.5
H17A C17 H17B 109.5
C15 C17 H17C 109.5
H17A C17 H17C 109.5
H17B C17 H17C 109.5
C15 C18 H18A 109.5
C15 C18 H18B 109.5
H18A C18 H18B 109.5
C15 C18 H18C 109.5
H18A C18 H18C 109.5
H18B C18 H18C 109.5
C1 C19 H19A 109.5
C1 C19 H19B 109.5
H19A C19 H19B 109.5
C1 C19 H19C 109.5
H19A C19 H19C 109.5
H19B C19 H19C 109.5
C24 C20 C21 108.5(8)
C24 C20 Y1 74.6(4)
C21 C20 Y1 74.7(4)
C24 C20 H20A 125.8
C21 C20 H20A 125.8
Y1 C20 H20A 116.9
C22 C21 C20 105.7(8)
C22 C21 Y1 73.9(5)
C20 C21 Y1 74.9(4)
C22 C21 H21A 127.2
C20 C21 H21A 127.2
Y1 C21 H21A 116.5
C21 C22 C23 109.5(7)
C21 C22 Y1 76.4(5)
C23 C22 Y1 73.4(4)
C21 C22 H22A 125.2
C23 C22 H22A 125.2
Y1 C22 H22A 116.9
C24 C23 C22 108.1(9)
C24 C23 Y1 77.4(4)
C22 C23 Y1 76.3(5)
C24 C23 H23A 125.9
C22 C23 H23A 125.9
Y1 C23 H23A 112.7
C23 C24 C20 108.1(8)
C23 C24 Y1 72.9(4)
C20 C24 Y1 75.7(4)
C23 C24 H24A 126.0
C20 C24 H24A 126.0
Y1 C24 H24A 117.5
C26 C25 C29 108.2(7)
C26 C25 Y1 76.3(4)
C29 C25 Y1 75.4(4)
C26 C25 H25A 125.9
C29 C25 H25A 125.9
Y1 C25 H25A 114.6
C25 C26 C27 106.5(7)
C25 C26 Y1 74.4(4)
C27 C26 Y1 75.6(4)
C25 C26 H26A 126.7
C27 C26 H26A 126.7
Y1 C26 H26A 115.7
C28 C27 C26 110.1(8)
C28 C27 Y1 75.4(4)
C26 C27 Y1 74.7(4)
C28 C27 H27A 125.0
C26 C27 H27A 125.0
Y1 C27 H27A 116.7
C27 C28 C29 105.4(7)
C27 C28 Y1 75.4(4)
C29 C28 Y1 74.0(4)
C27 C28 H28A 127.3
C29 C28 H28A 127.3
Y1 C28 H28A 115.8
C25 C29 C28 109.8(7)
C25 C29 Y1 75.1(4)
C28 C29 Y1 76.5(4)
C25 C29 H29A 125.1
C28 C29 H29A 125.1
Y1 C29 H29A 115.3
N2 Y2 C57 98.0(3)
N2 Y2 C56 85.3(2)
C57 Y2 C56 30.3(2)
N2 Y2 C53 116.0(4)
C57 Y2 C53 135.5(5)
C56 Y2 C53 158.6(5)
N2 Y2 C58 128.0(4)
C57 Y2 C58 30.1(3)
C56 Y2 C58 48.7(3)
C53 Y2 C58 111.1(5)
N2 Y2 C54 132.9(3)
C57 Y2 C54 49.9(3)
C56 Y2 C54 49.1(3)
C53 Y2 C54 110.3(5)
C58 Y2 C54 29.4(3)
N2 Y2 C55 104.5(3)
C57 Y2 C55 50.0(3)
C56 Y2 C55 29.9(2)
C53 Y2 C55 134.6(5)
C58 Y2 C55 48.6(3)
C54 Y2 C55 29.6(2)
N2 Y2 C49 143.5(3)
C57 Y2 C49 106.6(5)
C56 Y2 C49 128.5(4)
C53 Y2 C49 30.6(3)
C58 Y2 C49 80.5(5)
C54 Y2 C49 83.4(4)
C55 Y2 C49 112.0(4)
N2 Y2 C51 99.5(3)
C57 Y2 C51 100.3(4)
C56 Y2 C51 129.7(4)
C53 Y2 C51 48.8(3)
C58 Y2 C51 95.1(4)
C54 Y2 C51 117.5(5)
C55 Y2 C51 143.7(4)
C49 Y2 C51 50.3(3)
N2 Y2 C52 92.5(3)
C57 Y2 C52 129.8(4)
C56 Y2 C52 158.3(5)
C53 Y2 C52 30.1(2)
C58 Y2 C52 120.7(3)
C54 Y2 C52 133.9(4)
C55 Y2 C52 162.9(4)
C49 Y2 C52 50.9(3)
C51 Y2 C52 29.5(2)
N2 Y2 C50 128.4(4)
C57 Y2 C50 88.0(4)
C56 Y2 C50 117.2(4)
C53 Y2 C50 48.8(4)
C58 Y2 C50 71.5(4)
C54 Y2 C50 88.8(5)
C55 Y2 C50 117.5(4)
C49 Y2 C50 30.3(3)
C51 Y2 C50 29.8(2)
C52 Y2 C50 49.3(3)
N2 Y2 C32 69.27(18)
C57 Y2 C32 137.2(3)
C56 Y2 C32 106.9(3)
C53 Y2 C32 83.9(3)
C58 Y2 C32 137.9(3)
C54 Y2 C32 108.9(4)
C55 Y2 C32 92.3(2)
C49 Y2 C32 106.5(5)
C51 Y2 C32 121.7(4)
C52 Y2 C32 92.4(3)
C50 Y2 C32 132.6(3)
N2 Y2 C31 52.22(17)
C57 Y2 C31 109.1(4)
C56 Y2 C31 79.6(3)
C53 Y2 C31 114.2(3)
C58 Y2 C31 123.1(3)
C54 Y2 C31 101.2(4)
C55 Y2 C31 75.0(2)
C49 Y2 C31 136.4(5)
C51 Y2 C31 141.0(4)
C52 Y2 C31 115.9(3)
C50 Y2 C31 162.9(3)
C32 Y2 C31 30.74(14)
N2 Y2 C30 26.99(16)
C57 Y2 C30 96.9(4)
C56 Y2 C30 73.4(2)
C53 Y2 C30 126.5(4)
C58 Y2 C30 122.1(3)
C54 Y2 C30 112.8(3)
C55 Y2 C30 83.2(3)
C49 Y2 C30 156.5(4)
C51 Y2 C30 125.8(3)
C52 Y2 C30 112.7(3)
C50 Y2 C30 155.3(4)
C32 Y2 C30 53.21(17)
C31 Y2 C30 27.61(14)
C30 N2 C44 120.7(5)
C30 N2 Y2 101.3(4)
C44 N2 Y2 134.1(4)
N2 C30 C31 119.1(6)
N2 C30 C48 123.0(6)
C31 C30 C48 117.8(6)
N2 C30 Y2 51.7(3)
C31 C30 Y2 75.7(3)
C48 C30 Y2 149.0(4)
C30 C31 C32 123.0(5)
C30 C31 C38 123.9(6)
C32 C31 C38 112.6(5)
C30 C31 Y2 76.7(4)
C32 C31 Y2 69.5(3)
C38 C31 Y2 133.9(4)
C33 C32 C37 117.2(5)
C33 C32 C31 121.1(6)
C37 C32 C31 121.3(6)
C33 C32 Y2 88.1(3)
C37 C32 Y2 108.7(4)
C31 C32 Y2 79.8(3)
C34 C33 C32 121.7(7)
C34 C33 Y2 122.9(4)
C32 C33 Y2 64.6(3)
C34 C33 H33A 119.1
C32 C33 H33A 119.1
Y2 C33 H33A 83.2
C35 C34 C33 118.6(7)
C35 C34 H34A 120.7
C33 C34 H34A 120.7
C36 C35 C34 120.9(7)
C36 C35 H35A 119.5
C34 C35 H35A 119.5
C35 C36 C37 120.0(7)
C35 C36 H36A 120.0
C37 C36 H36A 120.0
C36 C37 C32 121.2(6)
C36 C37 H37A 119.4
C32 C37 H37A 119.4
C43 C38 C39 117.7(6)
C43 C38 C31 120.4(6)
C39 C38 C31 121.9(6)
C40 C39 C38 119.0(7)
C40 C39 H39A 120.5
C38 C39 H39A 120.5
C41 C40 C39 121.8(7)
C41 C40 H40A 119.1
C39 C40 H40A 119.1
C40 C41 C42 119.4(8)
C40 C41 H41A 120.3
C42 C41 H41A 120.3
C41 C42 C43 120.5(8)
C41 C42 H42A 119.8
C43 C42 H42A 119.8
C38 C43 C42 121.4(7)
C38 C43 H43A 119.3
C42 C43 H43A 119.3
N2 C44 C45 111.8(6)
N2 C44 C46 115.6(5)
C45 C44 C46 111.3(6)
N2 C44 C47 106.5(5)
C45 C44 C47 106.6(6)
C46 C44 C47 104.2(6)
C44 C45 H45A 109.5
C44 C45 H45B 109.5
H45A C45 H45B 109.5
C44 C45 H45C 109.5
H45A C45 H45C 109.5
H45B C45 H45C 109.5
C44 C46 H46A 109.5
C44 C46 H46B 109.5
H46A C46 H46B 109.5
C44 C46 H46C 109.5
H46A C46 H46C 109.5
H46B C46 H46C 109.5
C44 C47 H47A 109.5
C44 C47 H47B 109.5
H47A C47 H47B 109.5
C44 C47 H47C 109.5
H47A C47 H47C 109.5
H47B C47 H47C 109.5
C30 C48 H48A 109.5
C30 C48 H48B 109.5
H48A C48 H48B 109.5
C30 C48 H48C 109.5
H48A C48 H48C 109.5
H48B C48 H48C 109.5
C53 C49 C50 104.0(11)
C53 C49 Y2 73.7(5)
C50 C49 Y2 76.4(6)
C53 C49 H49A 128.0
C50 C49 H49A 128.0
Y2 C49 H49A 114.7
C51 C50 C49 108.9(13)
C51 C50 Y2 73.5(6)
C49 C50 Y2 73.3(6)
C51 C50 H50A 125.5
C49 C50 H50A 125.5
Y2 C50 H50A 119.4
C52 C51 C50 109.5(12)
C52 C51 Y2 75.3(5)
C50 C51 Y2 76.6(6)
C52 C51 H51A 125.3
C50 C51 H51A 125.3
Y2 C51 H51A 114.9
C51 C52 C53 106.3(11)
C51 C52 Y2 75.2(5)
C53 C52 Y2 73.9(5)
C51 C52 H52A 126.8
C53 C52 H52A 126.8
Y2 C52 H52A 116.4
C52 C53 C49 111.1(11)
C52 C53 Y2 76.0(5)
C49 C53 Y2 75.7(5)
C52 C53 H53A 124.4
C49 C53 H53A 124.4
Y2 C53 H53A 115.6
C58 C54 C55 107.7(11)
C58 C54 Y2 75.3(6)
C55 C54 Y2 75.3(5)
C58 C54 H54A 126.1
C55 C54 H54A 126.1
Y2 C54 H54A 115.5
C54 C55 C56 107.5(10)
C54 C55 Y2 75.1(5)
C56 C55 Y2 74.2(4)
C54 C55 H55A 126.2
C56 C55 H55A 126.2
Y2 C55 H55A 116.6
C55 C56 C57 109.3(10)
C55 C56 Y2 75.9(4)
C57 C56 Y2 74.3(5)
C55 C56 H56A 125.4
C57 C56 H56A 125.4
Y2 C56 H56A 116.4
C58 C57 C56 105.2(11)
C58 C57 Y2 76.2(6)
C56 C57 Y2 75.4(5)
C58 C57 H57A 127.4
C56 C57 H57A 127.4
Y2 C57 H57A 113.8
C54 C58 C57 110.1(12)
C54 C58 Y2 75.3(6)
C57 C58 Y2 73.7(6)
C54 C58 H58A 124.9
C57 C58 H58A 124.9
Y2 C58 H58A 117.8

loop_
_geom_bond_atom_site_label_1
_geom_bond_atom_site_label_2
_geom_bond_distance
Y1 N1 2.311(4)
Y1 C23 2.605(7)
Y1 C22 2.642(7)
Y1 C24 2.660(7)
Y1 C21 2.672(7)
Y1 C20 2.674(6)
Y1 C25 2.681(6)
Y1 C29 2.684(6)
Y1 C26 2.705(6)
Y1 C28 2.715(7)
Y1 C27 2.715(6)
Y1 C3 2.754(5)
Y1 C2 2.902(5)
Y1 C1 2.917(6)
N1 C1 1.387(6)
N1 C15 1.477(6)
C1 C2 1.386(6)
C1 C19 1.524(7)
C2 C3 1.480(7)
C2 C9 1.531(7)
C3 C4 1.388(7)
C3 C8 1.396(8)
C4 C5 1.374(7)
C4 H4A 0.9300
C5 C6 1.357(9)
C5 H5A 0.9300
C6 C7 1.357(9)
C6 H6A 0.9300
C7 C8 1.369(8)
C7 H7A 0.9300
C8 H8A 0.9300
C9 C14 1.377(6)
C9 C10 1.394(7)
C10 C11 1.399(7)
C10 H10A 0.9300
C11 C12 1.386(8)
C11 H11A 0.9300
C12 C13 1.344(7)
C12 H12A 0.9300
C13 C14 1.368(7)
C13 H13A 0.9300
C14 H14A 0.9300
C15 C16 1.528(6)
C15 C18 1.533(7)
C15 C17 1.535(7)
C16 H16A 0.9600
C16 H16B 0.9600
C16 H16C 0.9600
C17 H17A 0.9600
C17 H17B 0.9600
C17 H17C 0.9600
C18 H18A 0.9600
C18 H18B 0.9600
C18 H18C 0.9600
C19 H19A 0.9600
C19 H19B 0.9600
C19 H19C 0.9600
C20 C24 1.369(8)
C20 C21 1.400(8)
C20 H20A 0.9300
C21 C22 1.363(9)
C21 H21A 0.9300
C22 C23 1.371(9)
C22 H22A 0.9300
C23 C24 1.350(9)
C23 H23A 0.9300
C24 H24A 0.9300
C25 C26 1.361(8)
C25 C29 1.369(8)
C25 H25A 0.9300
C26 C27 1.388(8)
C26 H26A 0.9300
C27 C28 1.369(8)
C27 H27A 0.9300
C28 C29 1.375(9)
C28 H28A 0.9300
C29 H29A 0.9300
Y2 N2 2.314(5)
Y2 C57 2.626(8)
Y2 C56 2.639(6)
Y2 C53 2.640(7)
Y2 C58 2.657(9)
Y2 C54 2.658(9)
Y2 C55 2.660(7)
Y2 C49 2.665(9)
Y2 C51 2.666(8)
Y2 C52 2.667(8)
Y2 C50 2.704(9)
Y2 C32 2.739(5)
Y2 C31 2.878(6)
Y2 C30 2.891(6)
N2 C30 1.338(7)
N2 C44 1.484(7)
C30 C31 1.377(7)
C30 C48 1.541(6)
C31 C32 1.495(7)
C31 C38 1.505(7)
C32 C33 1.389(7)
C32 C37 1.389(7)
C33 C34 1.378(6)
C33 H33A 0.9300
C34 C35 1.376(8)
C34 H34A 0.9300
C35 C36 1.360(8)
C35 H35A 0.9300
C36 C37 1.368(7)
C36 H36A 0.9300
C37 H37A 0.9300
C38 C43 1.372(7)
C38 C39 1.422(7)
C39 C40 1.396(8)
C39 H39A 0.9300
C40 C41 1.351(8)
C40 H40A 0.9300
C41 C42 1.367(8)
C41 H41A 0.9300
C42 C43 1.394(8)
C42 H42A 0.9300
C43 H43A 0.9300
C44 C45 1.508(8)
C44 C46 1.534(7)
C44 C47 1.556(8)
C45 H45A 0.9600
C45 H45B 0.9600
C45 H45C 0.9600
C46 H46A 0.9600
C46 H46B 0.9600
C46 H46C 0.9600
C47 H47A 0.9600
C47 H47B 0.9600
C47 H47C 0.9600
C48 H48A 0.9600
C48 H48B 0.9600
C48 H48C 0.9600
C49 C53 1.400(12)
C49 C50 1.402(13)
C49 H49A 0.9300
C50 C51 1.383(11)
C50 H50A 0.9300
C51 C52 1.359(11)
C51 H51A 0.9300
C52 C53 1.380(11)
C52 H52A 0.9300
C53 H53A 0.9300
C54 C58 1.348(12)
C54 C55 1.361(10)
C54 H54A 0.9300
C55 C56 1.366(9)
C55 H55A 0.9300
C56 C57 1.376(10)
C56 H56A 0.9300
C57 C58 1.371(11)
C57 H57A 0.9300
C58 H58A 0.9300
